data_7055131
loop_
_publ_author_name
'Qian, Guifen'
'Zhong, Wei'
'Wei, Zhenhong'
'Wang, Hailong'
'Xiao, Zhiyin'
'Long, Li'
'Liu, Xiaoming'

_publ_section_title
;
 Diiron hexacarbonyl complexes bearing naphthalene-1,8-dithiolate bridge
 moiety as mimics of the sub-unit of [FeFe]-hydrogenase: synthesis,
 characterisation and electrochemical investigations
;
_journal_issue 12
_journal_name_full 'New J. Chem.'
_journal_page_first 9752
_journal_paper_doi 10.1039/C5NJ02074C
_journal_volume 39
_journal_year 2015
_chemical_formula_sum 'C17 H8 Fe2 O7 S2'
_chemical_formula_weight 500.05
_chemical_name_systematic
; 
 ? 
;
_space_group_IT_number 2
_symmetry_cell_setting triclinic
_symmetry_space_group_name_Hall '-P 1'
_symmetry_space_group_name_H-M 'P -1'
_atom_sites_solution_hydrogens geom
_atom_sites_solution_primary direct
_atom_sites_solution_secondary difmap
_audit_creation_method SHELXL-97
_audit_update_record
;
2015-09-14 deposited with the CCDC.
2015-09-29 downloaded from the CCDC.
;
_cell_angle_alpha 91.110(2)
_cell_angle_beta 102.7310(10)
_cell_angle_gamma 109.1460(10)
_cell_formula_units_Z 2
_cell_length_a 8.0499(10)
_cell_length_b 8.5617(11)
_cell_length_c 14.8223(18)
_cell_measurement_reflns_used 4665
_cell_measurement_temperature 296(2)
_cell_measurement_theta_max 28.35
_cell_measurement_theta_min 2.53
_cell_volume 936.7(2)
_computing_cell_refinement 'Bruker SMART'
_computing_data_collection 'Bruker SMART'
_computing_data_reduction 'Bruker SAINT'
_computing_molecular_graphics 'Bruker SHELXTL'
_computing_publication_material 'Bruker SHELXTL'
_computing_structure_refinement 'SHELXL-97 (Sheldrick, 1997)'
_computing_structure_solution 'SHELXS-97 (Sheldrick, 1990)'
_diffrn_ambient_temperature 296(2)
_diffrn_measured_fraction_theta_full 0.993
_diffrn_measured_fraction_theta_max 0.993
_diffrn_measurement_device_type 'CCD area detector'
_diffrn_measurement_method 'phi and omega scans'
_diffrn_radiation_monochromator graphite
_diffrn_radiation_source 'fine-focus sealed tube'
_diffrn_radiation_type MoK\a
_diffrn_radiation_wavelength 0.71073
_diffrn_reflns_av_R_equivalents 0.0187
_diffrn_reflns_av_unetI/netI 0.0262
_diffrn_reflns_limit_h_max 9
_diffrn_reflns_limit_h_min -9
_diffrn_reflns_limit_k_max 10
_diffrn_reflns_limit_k_min -9
_diffrn_reflns_limit_l_max 17
_diffrn_reflns_limit_l_min -17
_diffrn_reflns_number 6783
_diffrn_reflns_theta_full 25.00
_diffrn_reflns_theta_max 25.00
_diffrn_reflns_theta_min 2.53
_exptl_absorpt_coefficient_mu 1.809
_exptl_absorpt_correction_T_max 0.696
_exptl_absorpt_correction_T_min 0.587
_exptl_absorpt_correction_type multi-scan
_exptl_absorpt_process_details sadabs
_exptl_crystal_colour red
_exptl_crystal_density_diffrn 1.773
_exptl_crystal_density_method 'not measured'
_exptl_crystal_description block
_exptl_crystal_F_000 500
_exptl_crystal_size_max 0.31
_exptl_crystal_size_mid 0.25
_exptl_crystal_size_min 0.20
_refine_diff_density_max 0.398
_refine_diff_density_min -0.311
_refine_diff_density_rms 0.058
_refine_ls_extinction_method none
_refine_ls_goodness_of_fit_ref 1.026
_refine_ls_hydrogen_treatment mixed
_refine_ls_matrix_type full
_refine_ls_number_parameters 253
_refine_ls_number_reflns 3288
_refine_ls_number_restraints 2
_refine_ls_restrained_S_all 1.033
_refine_ls_R_factor_all 0.0407
_refine_ls_R_factor_gt 0.0308
_refine_ls_shift/su_max 0.000
_refine_ls_shift/su_mean 0.000
_refine_ls_structure_factor_coef Fsqd
_refine_ls_weighting_details 'calc w=1/[\s^2^(Fo^2^)+(0.0574P)^2^+0.2055P] where P=(Fo^2^+2Fc^2^)/3'
_refine_ls_weighting_scheme calc
_refine_ls_wR_factor_gt 0.0859
_refine_ls_wR_factor_ref 0.0909
_reflns_number_gt 2723
_reflns_number_total 3288
_reflns_threshold_expression >2sigma(I)
_cod_data_source_file c5nj02074c2.cif
_cod_data_source_block 4b
_cod_depositor_comments
;
The following automatic conversions were performed:

'_symmetry_cell_setting' value 'Triclinic' changed to 'triclinic'
according to
/usr/data/users/saulius/crontab/automatic-downloads/rss-feeds/RSC/lib/dictionaries/cif_core.dic
dictionary named 'cif_core.dic' version 2.4.2 from 2011-04-26.

Automatic conversion script
Id: cif_fix_values 3271 2015-04-21 07:52:19Z andrius 

 Adding full bibliography for 7055129--7055134.cif.
;
_cod_original_sg_symbol_H-M P-1
_cod_database_code 7055131

loop_
_symmetry_equiv_pos_as_xyz
'x, y, z'
'-x, -y, -z'

loop_
_atom_site_label
_atom_site_type_symbol
_atom_site_fract_x
_atom_site_fract_y
_atom_site_fract_z
_atom_site_U_iso_or_equiv
_atom_site_adp_type
_atom_site_occupancy
_atom_site_symmetry_multiplicity
_atom_site_calc_flag
_atom_site_refinement_flags
Fe1 Fe 0.71051(5) 0.36034(5) 0.67071(3) 0.04825(15) Uani 1 1 d .
Fe2 Fe 0.93273(5) 0.22073(5) 0.65168(3) 0.04658(14) Uani 1 1 d .
S1 S 0.95957(8) 0.37708(8) 0.78118(5) 0.04579(19) Uani 1 1 d .
S2 S 0.65278(9) 0.08549(8) 0.66908(5) 0.04353(18) Uani 1 1 d .
C1 C 0.8221(5) 0.5708(4) 0.6513(3) 0.0781(11) Uani 1 1 d .
C2 C 0.5621(4) 0.3208(4) 0.5562(2) 0.0591(8) Uani 1 1 d .
C3 C 0.5600(4) 0.3932(4) 0.7361(2) 0.0619(8) Uani 1 1 d .
C4 C 1.0993(5) 0.3915(5) 0.6198(2) 0.0669(9) Uani 1 1 d .
C5 C 0.8565(4) 0.1200(4) 0.5352(2) 0.0630(8) Uani 1 1 d .
C6 C 1.0711(4) 0.1017(4) 0.7022(2) 0.0546(7) Uani 1 1 d .
C7 C 0.9102(3) 0.2547(3) 0.87418(18) 0.0396(6) Uani 1 1 d .
C8 C 1.0225(3) 0.3256(3) 0.95946(19) 0.0463(6) Uani 1 1 d .
H8 H 1.1155 0.4265 0.9635 0.056 Uiso 1 1 calc R
C9 C 0.9993(4) 0.2488(4) 1.0396(2) 0.0528(7) Uani 1 1 d .
H9 H 1.0777 0.2981 1.0965 0.063 Uiso 1 1 calc R
C10 C 0.8628(4) 0.1021(4) 1.0356(2) 0.0489(7) Uani 1 1 d .
H10 H 0.8470 0.0535 1.0901 0.059 Uiso 1 1 calc R
C11 C 0.7449(3) 0.0226(3) 0.94959(19) 0.0409(6) Uani 1 1 d .
C12 C 0.6018(3) -0.1329(3) 0.94598(19) 0.0449(6) Uani 1 1 d .
C13 C 0.4901(4) -0.2056(3) 0.8620(2) 0.0512(7) Uani 1 1 d .
H13 H 0.3966 -0.3058 0.8591 0.061 Uiso 1 1 calc R
C14 C 0.5133(4) -0.1323(3) 0.7800(2) 0.0496(7) Uani 1 1 d .
H14 H 0.4354 -0.1856 0.7237 0.060 Uiso 1 1 calc R
C15 C 0.6478(3) 0.0160(3) 0.78045(18) 0.0405(6) Uani 1 1 d .
C16 C 0.7681(3) 0.0995(3) 0.86637(17) 0.0369(5) Uani 1 1 d .
C17 C 0.5773(4) -0.2143(4) 1.0342(2) 0.0551(7) Uani 1 1 d .
H17A H 0.6885 -0.2321 1.0644 0.066 Uiso 1 1 calc R
H17B H 0.5543 -0.1399 1.0763 0.066 Uiso 1 1 calc R
O1 O 0.8943(5) 0.7029(4) 0.6374(3) 0.1316(15) Uani 1 1 d .
O2 O 0.4697(4) 0.2962(3) 0.48408(19) 0.0879(8) Uani 1 1 d .
O3 O 0.4632(4) 0.4135(4) 0.7769(2) 0.0924(8) Uani 1 1 d .
O4 O 1.2021(4) 0.5032(4) 0.5976(2) 0.1047(10) Uani 1 1 d .
O5 O 0.8081(4) 0.0567(4) 0.46157(17) 0.0957(9) Uani 1 1 d .
O6 O 1.1612(4) 0.0325(3) 0.73765(17) 0.0822(7) Uani 1 1 d .
O7 O 0.4335(3) -0.3674(3) 1.01730(18) 0.0920(9) Uani 1 1 d D
H7 H 0.3384 -0.3524 0.9939 0.138 Uiso 1 1 calc RD

loop_
_atom_site_aniso_label
_atom_site_aniso_U_11
_atom_site_aniso_U_22
_atom_site_aniso_U_33
_atom_site_aniso_U_23
_atom_site_aniso_U_13
_atom_site_aniso_U_12
Fe1 0.0420(2) 0.0388(2) 0.0591(3) 0.00545(18) 0.00516(18) 0.01194(17)
Fe2 0.0419(2) 0.0506(3) 0.0452(3) 0.00307(18) 0.01057(17) 0.01309(17)
S1 0.0372(3) 0.0385(4) 0.0540(4) -0.0014(3) 0.0075(3) 0.0054(3)
S2 0.0405(3) 0.0388(3) 0.0441(4) -0.0008(3) 0.0038(3) 0.0083(3)
C1 0.060(2) 0.057(2) 0.099(3) 0.0146(19) -0.0037(19) 0.0101(17)
C2 0.0582(18) 0.0465(17) 0.067(2) 0.0133(15) 0.0058(16) 0.0161(14)
C3 0.0558(18) 0.0589(19) 0.068(2) 0.0008(16) 0.0031(16) 0.0232(15)
C4 0.0556(18) 0.078(2) 0.060(2) 0.0116(17) 0.0151(15) 0.0128(17)
C5 0.0546(17) 0.080(2) 0.053(2) 0.0048(17) 0.0163(15) 0.0192(16)
C6 0.0569(17) 0.0627(19) 0.0441(16) -0.0044(14) 0.0097(14) 0.0222(15)
C7 0.0329(12) 0.0399(13) 0.0478(15) -0.0024(11) 0.0088(11) 0.0155(10)
C8 0.0358(13) 0.0434(15) 0.0566(17) -0.0091(13) 0.0060(12) 0.0137(11)
C9 0.0494(16) 0.0570(18) 0.0492(17) -0.0083(13) -0.0001(13) 0.0230(14)
C10 0.0493(15) 0.0542(17) 0.0467(16) 0.0003(13) 0.0080(12) 0.0248(13)
C11 0.0371(13) 0.0446(14) 0.0486(15) 0.0013(11) 0.0107(11) 0.0238(11)
C12 0.0397(13) 0.0459(15) 0.0557(17) 0.0055(13) 0.0145(12) 0.0212(11)
C13 0.0458(15) 0.0408(15) 0.0635(19) 0.0051(13) 0.0158(13) 0.0083(12)
C14 0.0455(14) 0.0408(15) 0.0535(17) -0.0018(12) 0.0065(12) 0.0068(12)
C15 0.0374(12) 0.0376(13) 0.0453(15) 0.0006(11) 0.0083(11) 0.0127(10)
C16 0.0315(12) 0.0363(13) 0.0452(14) -0.0026(11) 0.0080(10) 0.0156(10)
C17 0.0498(16) 0.0564(17) 0.066(2) 0.0120(14) 0.0209(14) 0.0220(13)
O1 0.106(2) 0.0558(17) 0.189(4) 0.046(2) -0.009(2) -0.0038(16)
O2 0.0912(18) 0.0814(17) 0.0735(17) 0.0114(13) -0.0140(15) 0.0278(14)
O3 0.0905(19) 0.113(2) 0.090(2) -0.0006(16) 0.0285(16) 0.0527(18)
O4 0.0821(19) 0.106(2) 0.108(2) 0.0330(18) 0.0380(17) -0.0034(16)
O5 0.0796(17) 0.141(3) 0.0507(15) -0.0192(16) 0.0141(13) 0.0190(17)
O6 0.0983(19) 0.0923(19) 0.0644(15) 0.0013(13) 0.0005(13) 0.0562(16)
O7 0.0695(15) 0.0897(18) 0.0871(19) 0.0325(14) 0.0129(13) -0.0095(14)

loop_
_atom_type_symbol
_atom_type_description
_atom_type_scat_dispersion_real
_atom_type_scat_dispersion_imag
_atom_type_scat_source
C C 0.0033 0.0016 'International Tables Vol C Tables 4.2.6.8 and 6.1.1.4'
H H 0.0000 0.0000 'International Tables Vol C Tables 4.2.6.8 and 6.1.1.4'
N N 0.0061 0.0033 'International Tables Vol C Tables 4.2.6.8 and 6.1.1.4'
O O 0.0106 0.0060 'International Tables Vol C Tables 4.2.6.8 and 6.1.1.4'
S S 0.1246 0.1234 'International Tables Vol C Tables 4.2.6.8 and 6.1.1.4'
Fe Fe 0.3463 0.8444 'International Tables Vol C Tables 4.2.6.8 and 6.1.1.4'

loop_
_geom_angle_atom_site_label_1
_geom_angle_atom_site_label_2
_geom_angle_atom_site_label_3
_geom_angle
C1 Fe1 C3 99.45(18)
C1 Fe1 C2 91.27(15)
C3 Fe1 C2 98.90(15)
C1 Fe1 S2 157.81(14)
C3 Fe1 S2 102.61(11)
C2 Fe1 S2 87.70(10)
C1 Fe1 S1 88.48(11)
C3 Fe1 S1 103.34(11)
C2 Fe1 S1 157.49(11)
S2 Fe1 S1 84.17(3)
C1 Fe1 Fe2 102.81(13)
C3 Fe1 Fe2 148.64(11)
C2 Fe1 Fe2 102.37(11)
S2 Fe1 Fe2 55.99(2)
S1 Fe1 Fe2 55.94(2)
C4 Fe2 C5 91.90(15)
C4 Fe2 C6 100.26(16)
C5 Fe2 C6 98.61(14)
C4 Fe2 S2 153.26(12)
C5 Fe2 S2 87.04(10)
C6 Fe2 S2 106.32(10)
C4 Fe2 S1 89.14(12)
C5 Fe2 S1 162.50(11)
C6 Fe2 S1 98.39(9)
S2 Fe2 S1 84.23(3)
C4 Fe2 Fe1 99.23(12)
C5 Fe2 Fe1 106.50(11)
C6 Fe2 Fe1 147.48(10)
S2 Fe2 Fe1 55.88(2)
S1 Fe2 Fe1 56.15(2)
C7 S1 Fe2 112.16(9)
C7 S1 Fe1 113.18(8)
Fe2 S1 Fe1 67.92(2)
C15 S2 Fe1 112.22(9)
C15 S2 Fe2 113.93(9)
Fe1 S2 Fe2 68.13(2)
O1 C1 Fe1 178.4(5)
O2 C2 Fe1 179.6(3)
O3 C3 Fe1 179.3(3)
O4 C4 Fe2 177.7(4)
O5 C5 Fe2 179.8(4)
O6 C6 Fe2 176.6(3)
C8 C7 C16 120.4(2)
C8 C7 S1 113.6(2)
C16 C7 S1 125.99(19)
C7 C8 C9 121.0(3)
C7 C8 H8 119.5
C9 C8 H8 119.5
C10 C9 C8 120.6(3)
C10 C9 H9 119.7
C8 C9 H9 119.7
C9 C10 C11 120.7(3)
C9 C10 H10 119.6
C11 C10 H10 119.6
C10 C11 C16 119.3(2)
C10 C11 C12 120.4(3)
C16 C11 C12 120.3(2)
C13 C12 C11 118.8(3)
C13 C12 C17 120.9(3)
C11 C12 C17 120.3(3)
C12 C13 C14 121.2(3)
C12 C13 H13 119.4
C14 C13 H13 119.4
C15 C14 C13 121.8(3)
C15 C14 H14 119.1
C13 C14 H14 119.1
C14 C15 C16 119.7(2)
C14 C15 S2 114.2(2)
C16 C15 S2 126.08(19)
C7 C16 C15 123.9(2)
C7 C16 C11 118.0(2)
C15 C16 C11 118.1(2)
O7 C17 C12 112.5(3)
O7 C17 H17A 109.1
C12 C17 H17A 109.1
O7 C17 H17B 109.1
C12 C17 H17B 109.1
H17A C17 H17B 107.8
C17 O7 H7 109.5

loop_
_geom_bond_atom_site_label_1
_geom_bond_atom_site_label_2
_geom_bond_distance
Fe1 C1 1.791(4)
Fe1 C3 1.794(4)
Fe1 C2 1.801(3)
Fe1 S2 2.2427(8)
Fe1 S1 2.2532(8)
Fe1 Fe2 2.5140(6)
Fe2 C4 1.783(4)
Fe2 C5 1.797(3)
Fe2 C6 1.802(3)
Fe2 S2 2.2455(8)
Fe2 S1 2.2476(8)
S1 C7 1.783(3)
S2 C15 1.770(3)
C1 O1 1.135(4)
C2 O2 1.130(4)
C3 O3 1.138(4)
C4 O4 1.149(4)
C5 O5 1.134(4)
C6 O6 1.130(4)
C7 C8 1.375(4)
C7 C16 1.423(3)
C8 C9 1.387(4)
C8 H8 0.9300
C9 C10 1.361(4)
C9 H9 0.9300
C10 C11 1.414(4)
C10 H10 0.9300
C11 C16 1.429(4)
C11 C12 1.437(4)
C12 C13 1.362(4)
C12 C17 1.514(4)
C13 C14 1.399(4)
C13 H13 0.9300
C14 C15 1.371(4)
C14 H14 0.9300
C15 C16 1.427(3)
C17 O7 1.409(4)
C17 H17A 0.9700
C17 H17B 0.9700
O7 H7 0.8200
